data_7122675
loop_
_publ_author_name
'Jin, Guo-Xin'
'Gao, Yang'
'Guo, Shu-Ting'
'Cui, Peng-Fei'
'Pem\'an, Francisco Azn\'arez'

_publ_section_title
;
 Iridium-Induced Regioselective B-H and C-H Activations at Azo-Substituted
 m-Carboranes: Facile Access to Polynuclear Complexes
;
_journal_name_full 'Chemical Communications'
_journal_paper_doi 10.1039/C8CC09084J
_journal_year 2018
_chemical_formula_sum 'C9 H18 B10 N2 O'
_chemical_formula_weight 278.35
_space_group_crystal_system monoclinic
_space_group_IT_number 15
_space_group_name_Hall '-C 2yc'
_space_group_name_H-M_alt 'C 1 2/c 1'
_symmetry_space_group_name_Hall '-C 2yc'
_symmetry_space_group_name_H-M 'C 1 2/c 1'
_atom_sites_solution_hydrogens mixed
_audit_creation_method SHELXL-2014/7
_audit_update_record
;
2018-10-08 deposited with the CCDC.
2018-11-29 downloaded from the CCDC.
;
_cell_angle_alpha 90
_cell_angle_beta 90.229(12)
_cell_angle_gamma 90
_cell_formula_units_Z 8
_cell_length_a 20.615(13)
_cell_length_b 10.897(7)
_cell_length_c 13.916(9)
_cell_measurement_reflns_used 1541
_cell_measurement_temperature 203(2)
_cell_measurement_theta_max 24.12
_cell_measurement_theta_min 2.56
_cell_volume 3126(3)
_computing_cell_refinement 'Bruker SAINT'
_computing_data_collection 'Bruker APEX2'
_computing_data_reduction 'Bruker SAINT'
_computing_molecular_graphics 'Bruker SHELXTL'
_computing_publication_material 'Bruker SHELXTL'
_computing_structure_refinement 'SHELXL-2014/7 (Sheldrick, 2014)'
_computing_structure_solution 'SHELXS-97 (Sheldrick, 2008)'
_diffrn_ambient_temperature 203(2)
_diffrn_measured_fraction_theta_full 0.997
_diffrn_measured_fraction_theta_max 0.993
_diffrn_measurement_device_type 'Bruker APEX-II CCD'
_diffrn_measurement_method '\f and \w scans'
_diffrn_radiation_type MoK\a
_diffrn_radiation_wavelength 0.71073
_diffrn_reflns_av_R_equivalents 0.0526
_diffrn_reflns_av_unetI/netI 0.0602
_diffrn_reflns_Laue_measured_fraction_full 0.997
_diffrn_reflns_Laue_measured_fraction_max 0.993
_diffrn_reflns_limit_h_max 22
_diffrn_reflns_limit_h_min -26
_diffrn_reflns_limit_k_max 14
_diffrn_reflns_limit_k_min -14
_diffrn_reflns_limit_l_max 18
_diffrn_reflns_limit_l_min -17
_diffrn_reflns_number 11275
_diffrn_reflns_point_group_measured_fraction_full 0.997
_diffrn_reflns_point_group_measured_fraction_max 0.993
_diffrn_reflns_theta_full 25.242
_diffrn_reflns_theta_max 27.707
_diffrn_reflns_theta_min 1.976
_exptl_absorpt_coefficient_mu 0.065
_exptl_absorpt_correction_T_max 0.980
_exptl_absorpt_correction_T_min 0.890
_exptl_absorpt_correction_type multi-scan
_exptl_absorpt_process_details sadabs
_exptl_crystal_colour yellow
_exptl_crystal_density_diffrn 1.183
_exptl_crystal_description block
_exptl_crystal_F_000 1152
_exptl_crystal_size_max 0.280
_exptl_crystal_size_mid 0.150
_exptl_crystal_size_min 0.100
_refine_diff_density_max 0.202
_refine_diff_density_min -0.187
_refine_diff_density_rms 0.041
_refine_ls_extinction_method none
_refine_ls_goodness_of_fit_ref 1.024
_refine_ls_hydrogen_treatment mixed
_refine_ls_matrix_type full
_refine_ls_number_parameters 204
_refine_ls_number_reflns 3650
_refine_ls_number_restraints 26
_refine_ls_restrained_S_all 1.047
_refine_ls_R_factor_all 0.1243
_refine_ls_R_factor_gt 0.0621
_refine_ls_shift/su_max 0.000
_refine_ls_shift/su_mean 0.000
_refine_ls_structure_factor_coef Fsqd
_refine_ls_weighting_details 'w=1/[\s^2^(Fo^2^)+(0.0914P)^2^+0.2251P] where P=(Fo^2^+2Fc^2^)/3'
_refine_ls_weighting_scheme calc
_refine_ls_wR_factor_gt 0.1576
_refine_ls_wR_factor_ref 0.1857
_reflns_Friedel_coverage 0.000
_reflns_number_gt 1972
_reflns_number_total 3650
_reflns_threshold_expression 'I > 2\s(I)'
_cod_data_source_file c8cc09084j2.cif
_cod_data_source_block 1
_cod_database_code 7122675
_shelx_shelxl_version_number 2014/7
_shelx_space_group_comment
; 
The symmetry employed for this shelxl refinement is uniquely defined 
by the following loop, which should always be used as a source of 
symmetry information in preference to the above space-group names. 
They are only intended as comments. 
;
_shelx_estimated_absorpt_t_min 0.982
_shelx_estimated_absorpt_t_max 0.994

loop_
_space_group_symop_operation_xyz
'x, y, z'
'-x, y, -z+1/2'
'x+1/2, y+1/2, z'
'-x+1/2, y+1/2, -z+1/2'
'-x, -y, -z'
'x, -y, z-1/2'
'-x+1/2, -y+1/2, -z'
'x+1/2, -y+1/2, z-1/2'

loop_
_atom_site_label
_atom_site_type_symbol
_atom_site_fract_x
_atom_site_fract_y
_atom_site_fract_z
_atom_site_U_iso_or_equiv
_atom_site_adp_type
_atom_site_occupancy
_atom_site_site_symmetry_order
_atom_site_calc_flag
_atom_site_refinement_flags_posn
_atom_site_refinement_flags_adp
N1 N 0.29154(8) 0.55736(17) 0.12595(15) 0.0502(5) Uani 1 1 d . .
N2 N 0.32855(8) 0.46853(15) 0.12357(13) 0.0421(4) Uani 1 1 d . .
O1 O 0.59076(6) 0.57570(13) 0.12732(12) 0.0488(4) Uani 1 1 d . .
C1 C 0.22331(9) 0.52404(18) 0.12547(18) 0.0447(6) Uani 1 1 d . .
B2 B 0.19606(14) 0.4024(3) 0.1886(4) 0.0939(15) Uani 1 1 d . U
H2 H 0.2269 0.3371 0.2295 0.113 Uiso 1 1 calc R U
B3 B 0.18165(13) 0.5517(3) 0.2294(2) 0.0646(9) Uani 1 1 d . .
H3 H 0.2036 0.5866 0.2971 0.078 Uiso 1 1 calc R U
B4 B 0.17214(11) 0.6459(2) 0.12755(18) 0.0402(6) Uani 1 1 d . .
H4 H 0.1881 0.7431 0.1289 0.048 Uiso 1 1 calc R U
B5 B 0.18080(13) 0.5573(3) 0.0225(2) 0.0559(8) Uani 1 1 d . .
H5 H 0.2019 0.5957 -0.0443 0.067 Uiso 1 1 calc R U
B6 B 0.19535(14) 0.4049(3) 0.0601(3) 0.0869(14) Uani 1 1 d . U
H6 H 0.2256 0.3412 0.0171 0.104 Uiso 1 1 calc R U
C7 C 0.12944(13) 0.3659(2) 0.1249(4) 0.1058(15) Uani 1 1 d D U
B8 B 0.11860(14) 0.4449(4) 0.2281(3) 0.0874(13) Uani 1 1 d . U
H8 H 0.0977 0.4069 0.2952 0.105 Uiso 1 1 calc R U
B9 B 0.10330(12) 0.5953(3) 0.1908(2) 0.0519(7) Uani 1 1 d . .
H9 H 0.0727 0.6586 0.2336 0.062 Uiso 1 1 calc R U
B10 B 0.10277(12) 0.5972(2) 0.0639(2) 0.0477(7) Uani 1 1 d . .
H10 H 0.0715 0.6619 0.0231 0.057 Uiso 1 1 calc R U
B11 B 0.11758(14) 0.4482(3) 0.0225(3) 0.0806(12) Uani 1 1 d . U
H11 H 0.0962 0.4121 -0.0452 0.097 Uiso 1 1 calc R U
B12 B 0.07001(13) 0.4724(3) 0.1258(3) 0.0642(9) Uani 1 1 d . .
H12 H 0.0172 0.4522 0.1256 0.077 Uiso 1 1 calc R U
C2 C 0.39536(9) 0.49971(18) 0.12463(15) 0.0366(5) Uani 1 1 d . .
C3 C 0.41838(9) 0.61978(19) 0.12874(15) 0.0418(5) Uani 1 1 d . .
H3A H 0.3892 0.6859 0.1310 0.050 Uiso 1 1 calc R U
C4 C 0.48352(10) 0.64057(19) 0.12948(16) 0.0447(6) Uani 1 1 d . .
H4A H 0.4991 0.7216 0.1322 0.054 Uiso 1 1 calc R U
C5 C 0.52727(9) 0.54345(19) 0.12631(14) 0.0369(5) Uani 1 1 d . .
C6 C 0.50469(10) 0.42395(19) 0.12201(15) 0.0402(5) Uani 1 1 d . .
H6A H 0.5339 0.3578 0.1198 0.048 Uiso 1 1 calc R U
C8 C 0.43873(10) 0.40359(19) 0.12107(15) 0.0411(5) Uani 1 1 d . .
H8A H 0.4230 0.3227 0.1179 0.049 Uiso 1 1 calc R U
C9 C 0.63810(10) 0.4796(2) 0.12540(18) 0.0512(6) Uani 1 1 d . .
H9A H 0.6327 0.4274 0.1813 0.077 Uiso 1 1 calc R U
H9B H 0.6812 0.5151 0.1261 0.077 Uiso 1 1 calc R U
H9C H 0.6324 0.4312 0.0675 0.077 Uiso 1 1 calc R U
H7 H 0.1226(16) 0.279(3) 0.117(3) 0.132(12) Uiso 1 1 d D .

loop_
_atom_site_aniso_label
_atom_site_aniso_U_11
_atom_site_aniso_U_22
_atom_site_aniso_U_33
_atom_site_aniso_U_23
_atom_site_aniso_U_13
_atom_site_aniso_U_12
N1 0.0334(10) 0.0418(10) 0.0754(14) 0.0070(10) -0.0031(9) -0.0019(8)
N2 0.0351(9) 0.0371(9) 0.0541(12) 0.0064(8) -0.0023(8) -0.0013(8)
O1 0.0298(8) 0.0490(9) 0.0675(11) -0.0035(8) -0.0029(7) 0.0017(6)
C1 0.0329(11) 0.0344(11) 0.0669(16) 0.0076(10) -0.0019(10) -0.0005(9)
B2 0.0356(16) 0.0586(19) 0.187(4) 0.066(2) -0.009(2) -0.0029(14)
B3 0.0422(16) 0.095(2) 0.0562(19) 0.0298(17) -0.0041(13) -0.0020(15)
B4 0.0365(13) 0.0317(12) 0.0523(16) -0.0008(11) -0.0040(11) 0.0010(10)
B5 0.0450(15) 0.0675(18) 0.0551(18) -0.0126(15) -0.0063(13) 0.0003(13)
B6 0.0363(16) 0.0409(16) 0.183(4) -0.037(2) -0.003(2) 0.0015(13)
C7 0.0350(14) 0.0316(13) 0.251(5) 0.012(2) -0.006(2) -0.0017(11)
B8 0.0386(16) 0.090(3) 0.133(3) 0.066(3) 0.0021(19) -0.0016(16)
B9 0.0386(14) 0.0581(16) 0.0591(18) 0.0065(14) 0.0020(12) 0.0040(12)
B10 0.0388(14) 0.0457(14) 0.0585(17) -0.0014(13) -0.0103(12) 0.0051(11)
B11 0.0390(16) 0.070(2) 0.133(3) -0.047(2) -0.0120(18) 0.0023(15)
B12 0.0322(14) 0.0432(15) 0.117(3) 0.0078(16) -0.0059(15) 0.0015(12)
C2 0.0317(10) 0.0381(11) 0.0400(12) 0.0053(9) -0.0021(8) -0.0021(9)
C3 0.0350(12) 0.0334(11) 0.0571(14) 0.0015(10) -0.0031(10) 0.0041(9)
C4 0.0361(12) 0.0315(11) 0.0665(15) 0.0015(10) -0.0023(10) -0.0039(9)
C5 0.0315(11) 0.0415(11) 0.0376(12) 0.0005(9) -0.0024(9) -0.0003(9)
C6 0.0391(12) 0.0357(11) 0.0456(13) 0.0030(9) -0.0024(9) 0.0070(9)
C8 0.0418(12) 0.0321(10) 0.0493(13) 0.0046(10) -0.0022(10) -0.0005(9)
C9 0.0363(12) 0.0597(15) 0.0575(15) -0.0047(12) -0.0042(10) 0.0102(11)

loop_
_atom_type_symbol
_atom_type_description
_atom_type_scat_dispersion_real
_atom_type_scat_dispersion_imag
_atom_type_scat_source
C C 0.0033 0.0016 'International Tables Vol C Tables 4.2.6.8 and 6.1.1.4'
H H 0.0000 0.0000 'International Tables Vol C Tables 4.2.6.8 and 6.1.1.4'
B B 0.0013 0.0007 'International Tables Vol C Tables 4.2.6.8 and 6.1.1.4'
N N 0.0061 0.0033 'International Tables Vol C Tables 4.2.6.8 and 6.1.1.4'
O O 0.0106 0.0060 'International Tables Vol C Tables 4.2.6.8 and 6.1.1.4'

loop_
_geom_angle_atom_site_label_1
_geom_angle_atom_site_label_2
_geom_angle_atom_site_label_3
_geom_angle
N2 N1 C1 113.76(18)
N1 N2 C2 114.37(17)
C5 O1 C9 117.94(17)
N1 C1 B6 121.6(2)
N1 C1 B2 121.23(18)
B6 C1 B2 64.0(2)
N1 C1 B4 114.00(17)
B6 C1 B4 113.62(18)
B2 C1 B4 113.43(19)
N1 C1 B3 116.17(19)
B6 C1 B3 114.8(2)
B2 C1 B3 62.0(2)
B4 C1 B3 62.18(15)
N1 C1 B5 116.26(19)
B6 C1 B5 62.57(19)
B2 C1 B5 115.5(2)
B4 C1 B5 62.18(15)
B3 C1 B5 114.34(18)
C7 B2 C1 100.7(3)
C7 B2 B3 104.6(2)
C1 B2 B3 59.70(17)
C7 B2 B8 59.0(2)
C1 B2 B8 105.1(2)
B3 B2 B8 59.8(2)
C7 B2 B6 58.2(2)
C1 B2 B6 57.95(18)
B3 B2 B6 108.1(2)
B8 B2 B6 107.8(2)
C7 B2 H2 125.8
C1 B2 H2 125.4
B3 B2 H2 121.8
B8 B2 H2 122.0
B6 B2 H2 121.7
C1 B3 B8 104.4(3)
C1 B3 B2 58.34(18)
B8 B3 B2 60.2(2)
C1 B3 B4 58.46(14)
B8 B3 B4 107.4(2)
B2 B3 B4 107.4(2)
C1 B3 B9 104.6(2)
B8 B3 B9 59.68(17)
B2 B3 B9 107.9(2)
B4 B3 B9 59.98(15)
C1 B3 H3 125.0
B8 B3 H3 122.6
B2 B3 H3 121.6
B4 B3 H3 121.9
B9 B3 H3 122.4
C1 B4 B3 59.36(16)
C1 B4 B10 105.04(17)
B3 B4 B10 108.49(19)
C1 B4 B5 59.46(15)
B3 B4 B5 109.7(2)
B10 B4 B5 60.15(15)
C1 B4 B9 105.43(17)
B3 B4 B9 60.16(15)
B10 B4 B9 60.19(16)
B5 B4 B9 109.14(19)
C1 B4 H4 124.3
B3 B4 H4 120.7
B10 B4 H4 122.4
B5 B4 H4 120.4
B9 B4 H4 122.0
C1 B5 B4 58.36(14)
C1 B5 B11 103.5(2)
B4 B5 B11 107.0(2)
C1 B5 B10 104.0(2)
B4 B5 B10 59.90(15)
B11 B5 B10 59.44(17)
C1 B5 B6 57.88(17)
B4 B5 B6 106.7(2)
B11 B5 B6 59.42(19)
B10 B5 B6 106.8(2)
C1 B5 H5 125.4
B4 B5 H5 122.0
B11 B5 H5 123.1
B10 B5 H5 122.8
B6 B5 H5 122.4
C1 B6 C7 100.4(3)
C1 B6 B11 105.3(2)
C7 B6 B11 59.3(2)
C1 B6 B5 59.55(15)
C7 B6 B5 105.0(2)
B11 B6 B5 60.21(18)
C1 B6 B2 58.06(19)
C7 B6 B2 57.7(2)
B11 B6 B2 107.9(3)
B5 B6 B2 108.2(2)
C1 B6 H6 125.5
C7 B6 H6 125.9
B11 B6 H6 121.6
B5 B6 H6 121.5
B2 B6 H6 121.8
B2 C7 B6 64.1(2)
B2 C7 B12 115.1(3)
B6 C7 B12 114.6(2)
B2 C7 B8 62.7(2)
B6 C7 B8 115.8(2)
B12 C7 B8 62.9(2)
B2 C7 B11 115.6(2)
B6 C7 B11 62.2(2)
B12 C7 B11 62.7(2)
B8 C7 B11 115.1(2)
B2 C7 H7 114(2)
B6 C7 H7 108(2)
B12 C7 H7 125(2)
B8 C7 H7 125(2)
B11 C7 H7 114(2)
C7 B8 B3 104.4(2)
C7 B8 B9 104.5(3)
B3 B8 B9 60.73(18)
C7 B8 B2 58.3(2)
B3 B8 B2 60.0(2)
B9 B8 B2 108.6(2)
C7 B8 B12 58.5(2)
B3 B8 B12 108.4(2)
B9 B8 B12 59.98(16)
B2 B8 B12 107.9(3)
C7 B8 H8 125.3
B3 B8 H8 122.1
B9 B8 H8 122.0
B2 B8 H8 121.4
B12 B8 H8 121.5
B8 B9 B12 60.5(2)
B8 B9 B4 107.3(2)
B12 B9 B4 107.2(2)
B8 B9 B3 59.59(17)
B12 B9 B3 107.9(2)
B4 B9 B3 59.87(15)
B8 B9 B10 107.9(3)
B12 B9 B10 59.47(17)
B4 B9 B10 59.88(15)
B3 B9 B10 108.0(2)
B8 B9 H9 121.8
B12 B9 H9 121.9
B4 B9 H9 122.3
B3 B9 H9 121.8
B10 B9 H9 121.8
B12 B10 B11 60.6(2)
B12 B10 B4 107.6(2)
B11 B10 B4 107.63(18)
B12 B10 B5 108.9(2)
B11 B10 B5 60.23(17)
B4 B10 B5 59.95(15)
B12 B10 B9 59.92(18)
B11 B10 B9 108.6(2)
B4 B10 B9 59.93(15)
B5 B10 B9 108.77(18)
B12 B10 H10 121.5
B11 B10 H10 121.5
B4 B10 H10 122.3
B5 B10 H10 121.1
B9 B10 H10 121.4
C7 B11 B10 103.8(3)
C7 B11 B6 58.5(2)
B10 B11 B6 108.2(2)
C7 B11 B12 58.3(2)
B10 B11 B12 59.61(16)
B6 B11 B12 108.0(3)
C7 B11 B5 104.6(2)
B10 B11 B5 60.33(17)
B6 B11 B5 60.36(18)
B12 B11 B5 108.2(2)
C7 B11 H11 125.4
B10 B11 H11 122.6
B6 B11 H11 121.2
B12 B11 H11 121.6
B5 B11 H11 122.0
C7 B12 B10 104.4(2)
C7 B12 B9 104.3(2)
B10 B12 B9 60.62(16)
C7 B12 B8 58.6(2)
B10 B12 B8 108.1(2)
B9 B12 B8 59.55(19)
C7 B12 B11 59.0(2)
B10 B12 B11 59.81(19)
B9 B12 B11 108.5(2)
B8 B12 B11 108.5(2)
C7 B12 H12 125.1
B10 B12 H12 122.3
B9 B12 H12 122.3
B8 B12 H12 121.5
B11 B12 H12 121.1
C8 C2 C3 119.64(19)
C8 C2 N2 116.59(18)
C3 C2 N2 123.77(18)
C4 C3 C2 119.50(19)
C4 C3 H3A 120.3
C2 C3 H3A 120.3
C3 C4 C5 120.8(2)
C3 C4 H4A 119.6
C5 C4 H4A 119.6
O1 C5 C6 124.68(18)
O1 C5 C4 115.38(18)
C6 C5 C4 119.94(19)
C8 C6 C5 118.92(19)
C8 C6 H6A 120.5
C5 C6 H6A 120.5
C6 C8 C2 121.2(2)
C6 C8 H8A 119.4
C2 C8 H8A 119.4
O1 C9 H9A 109.5
O1 C9 H9B 109.5
H9A C9 H9B 109.5
O1 C9 H9C 109.5
H9A C9 H9C 109.5
H9B C9 H9C 109.5

loop_
_geom_bond_atom_site_label_1
_geom_bond_atom_site_label_2
_geom_bond_distance
N1 N2 1.233(2)
N1 C1 1.453(3)
N2 C2 1.419(3)
O1 C5 1.355(2)
O1 C9 1.432(2)
C1 B6 1.686(4)
C1 B2 1.688(4)
C1 B4 1.696(3)
C1 B3 1.712(4)
C1 B5 1.716(4)
B2 C7 1.679(5)
B2 B3 1.750(6)
B2 B8 1.753(5)
B2 B6 1.787(6)
B2 H2 1.1100
B3 B8 1.745(5)
B3 B4 1.760(4)
B3 B9 1.765(4)
B3 H3 1.1100
B4 B10 1.761(3)
B4 B5 1.762(4)
B4 B9 1.762(4)
B4 H4 1.1100
B5 B11 1.764(5)
B5 B10 1.765(4)
B5 B6 1.766(5)
B5 H5 1.1100
B6 C7 1.688(5)
B6 B11 1.750(4)
B6 H6 1.1100
C7 B12 1.688(4)
C7 B8 1.690(6)
C7 B11 1.701(6)
C7 H7 0.96(3)
B8 B9 1.747(5)
B8 B12 1.763(5)
B8 H8 1.1100
B9 B12 1.754(4)
B9 B10 1.766(4)
B9 H9 1.1100
B10 B12 1.746(4)
B10 B11 1.750(4)
B10 H10 1.1100
B11 B12 1.763(5)
B11 H11 1.1100
B12 H12 1.1100
C2 C8 1.378(3)
C2 C3 1.393(3)
C3 C4 1.362(3)
C3 H3A 0.9400
C4 C5 1.391(3)
C4 H4A 0.9400
C5 C6 1.384(3)
C6 C8 1.378(3)
C6 H6A 0.9400
C8 H8A 0.9400
C9 H9A 0.9700
C9 H9B 0.9700
C9 H9C 0.9700

loop_
_geom_torsion_atom_site_label_1
_geom_torsion_atom_site_label_2
_geom_torsion_atom_site_label_3
_geom_torsion_atom_site_label_4
_geom_torsion
C1 N1 N2 C2 -179.61(17)
N2 N1 C1 B6 -37.3(3)
N2 N1 C1 B2 39.5(3)
N2 N1 C1 B4 -179.39(19)
N2 N1 C1 B3 111.1(2)
N2 N1 C1 B5 -109.9(2)
N1 C1 B2 C7 -154.0(2)
B6 C1 B2 C7 -41.3(2)
B4 C1 B2 C7 64.6(3)
B3 C1 B2 C7 100.8(3)
B5 C1 B2 C7 -4.5(3)
N1 C1 B2 B3 105.2(2)
B6 C1 B2 B3 -142.1(2)
B4 C1 B2 B3 -36.2(2)
B5 C1 B2 B3 -105.3(2)
N1 C1 B2 B8 145.5(3)
B6 C1 B2 B8 -101.8(3)
B4 C1 B2 B8 4.1(4)
B3 C1 B2 B8 40.3(3)
B5 C1 B2 B8 -64.9(4)
N1 C1 B2 B6 -112.7(3)
B4 C1 B2 B6 105.9(2)
B3 C1 B2 B6 142.1(2)
B5 C1 B2 B6 36.8(2)
N1 C1 B3 B8 -153.53(19)
B6 C1 B3 B8 -3.0(3)
B2 C1 B3 B8 -40.4(2)
B4 C1 B3 B8 101.8(2)
B5 C1 B3 B8 66.7(3)
N1 C1 B3 B2 -113.1(2)
B6 C1 B3 B2 37.5(2)
B4 C1 B3 B2 142.2(2)
B5 C1 B3 B2 107.1(2)
N1 C1 B3 B4 104.7(2)
B6 C1 B3 B4 -104.8(2)
B2 C1 B3 B4 -142.2(2)
B5 C1 B3 B4 -35.1(2)
N1 C1 B3 B9 144.6(2)
B6 C1 B3 B9 -64.8(3)
B2 C1 B3 B9 -102.3(2)
B4 C1 B3 B9 39.96(18)
B5 C1 B3 B9 4.8(3)
C7 B2 B3 C1 -94.0(3)
B8 B2 B3 C1 -133.7(2)
B6 B2 B3 C1 -33.19(18)
C7 B2 B3 B8 39.7(2)
C1 B2 B3 B8 133.7(2)
B6 B2 B3 B8 100.5(2)
C7 B2 B3 B4 -60.8(3)
C1 B2 B3 B4 33.17(17)
B8 B2 B3 B4 -100.5(2)
B6 B2 B3 B4 0.0(3)
C7 B2 B3 B9 2.5(3)
C1 B2 B3 B9 96.4(2)
B8 B2 B3 B9 -37.2(2)
B6 B2 B3 B9 63.3(3)
N1 C1 B4 B3 -108.1(2)
B6 C1 B4 B3 106.7(3)
B2 C1 B4 B3 36.1(2)
B5 C1 B4 B3 143.7(2)
N1 C1 B4 B10 149.03(19)
B6 C1 B4 B10 3.9(3)
B2 C1 B4 B10 -66.7(3)
B3 C1 B4 B10 -102.8(2)
B5 C1 B4 B10 40.80(18)
N1 C1 B4 B5 108.2(2)
B6 C1 B4 B5 -36.9(2)
B2 C1 B4 B5 -107.5(3)
B3 C1 B4 B5 -143.7(2)
N1 C1 B4 B9 -148.35(19)
B6 C1 B4 B9 66.5(3)
B2 C1 B4 B9 -4.1(3)
B3 C1 B4 B9 -40.23(19)
B5 C1 B4 B9 103.4(2)
B8 B3 B4 C1 -96.6(3)
B2 B3 B4 C1 -33.12(17)
B9 B3 B4 C1 -134.1(2)
C1 B3 B4 B10 96.90(19)
B8 B3 B4 B10 0.3(3)
B2 B3 B4 B10 63.8(2)
B9 B3 B4 B10 -37.2(2)
C1 B3 B4 B5 32.84(17)
B8 B3 B4 B5 -63.7(3)
B2 B3 B4 B5 -0.3(2)
B9 B3 B4 B5 -101.3(2)
C1 B3 B4 B9 134.1(2)
B8 B3 B4 B9 37.6(2)
B2 B3 B4 B9 101.0(2)
N1 C1 B5 B4 -104.6(2)
B6 C1 B5 B4 141.7(2)
B2 C1 B5 B4 104.3(2)
B3 C1 B5 B4 35.1(2)
N1 C1 B5 B11 153.6(2)
B6 C1 B5 B11 39.8(2)
B2 C1 B5 B11 2.4(3)
B4 C1 B5 B11 -101.8(2)
B3 C1 B5 B11 -66.7(3)
N1 C1 B5 B10 -145.07(19)
B6 C1 B5 B10 101.2(2)
B2 C1 B5 B10 63.8(3)
B4 C1 B5 B10 -40.45(17)
B3 C1 B5 B10 -5.3(3)
N1 C1 B5 B6 113.7(2)
B2 C1 B5 B6 -37.4(2)
B4 C1 B5 B6 -141.7(2)
B3 C1 B5 B6 -106.5(2)
B3 B4 B5 C1 -32.81(17)
B10 B4 B5 C1 -133.3(2)
B9 B4 B5 C1 -97.01(19)
C1 B4 B5 B11 95.6(2)
B3 B4 B5 B11 62.8(2)
B10 B4 B5 B11 -37.7(2)
B9 B4 B5 B11 -1.4(3)
C1 B4 B5 B10 133.3(2)
B3 B4 B5 B10 100.5(2)
B9 B4 B5 B10 36.30(18)
C1 B4 B5 B6 33.26(16)
B3 B4 B5 B6 0.5(2)
B10 B4 B5 B6 -100.1(2)
B9 B4 B5 B6 -63.8(2)
N1 C1 B6 C7 153.2(2)
B2 C1 B6 C7 41.0(2)
B4 C1 B6 C7 -64.6(3)
B3 C1 B6 C7 4.4(3)
B5 C1 B6 C7 -101.4(2)
N1 C1 B6 B11 -146.1(2)
B2 C1 B6 B11 101.8(3)
B4 C1 B6 B11 -3.8(4)
B3 C1 B6 B11 65.1(3)
B5 C1 B6 B11 -40.6(2)
N1 C1 B6 B5 -105.4(2)
B2 C1 B6 B5 142.4(2)
B4 C1 B6 B5 36.8(2)
B3 C1 B6 B5 105.8(2)
N1 C1 B6 B2 112.2(2)
B4 C1 B6 B2 -105.6(2)
B3 C1 B6 B2 -36.7(2)
B5 C1 B6 B2 -142.4(2)
B4 B5 B6 C1 -33.46(17)
B11 B5 B6 C1 -133.7(3)
B10 B5 B6 C1 -96.3(2)
C1 B5 B6 C7 93.4(3)
B4 B5 B6 C7 59.9(3)
B11 B5 B6 C7 -40.3(3)
B10 B5 B6 C7 -2.9(3)
C1 B5 B6 B11 133.7(3)
B4 B5 B6 B11 100.2(2)
B10 B5 B6 B11 37.4(2)
C1 B5 B6 B2 33.00(18)
B4 B5 B6 B2 -0.5(3)
B11 B5 B6 B2 -100.7(3)
B10 B5 B6 B2 -63.3(2)
C7 B2 B6 C1 130.2(2)
B3 B2 B6 C1 33.89(18)
B8 B2 B6 C1 97.0(2)
C1 B2 B6 C7 -130.2(2)
B3 B2 B6 C7 -96.3(2)
B8 B2 B6 C7 -33.2(2)
C7 B2 B6 B11 33.0(2)
C1 B2 B6 B11 -97.3(2)
B3 B2 B6 B11 -63.4(3)
B8 B2 B6 B11 -0.2(3)
C7 B2 B6 B5 96.6(2)
C1 B2 B6 B5 -33.59(17)
B3 B2 B6 B5 0.3(3)
B8 B2 B6 B5 63.4(3)
C1 B2 C7 B6 41.2(2)
B3 B2 C7 B6 102.4(2)
B8 B2 C7 B6 142.5(2)
C1 B2 C7 B12 -65.3(4)
B3 B2 C7 B12 -4.1(4)
B8 B2 C7 B12 36.1(3)
B6 B2 C7 B12 -106.5(3)
C1 B2 C7 B8 -101.3(3)
B3 B2 C7 B8 -40.1(2)
B6 B2 C7 B8 -142.5(2)
C1 B2 C7 B11 5.0(4)
B3 B2 C7 B11 66.2(4)
B8 B2 C7 B11 106.3(3)
B6 B2 C7 B11 -36.2(3)
C1 B6 C7 B2 -41.2(2)
B11 B6 C7 B2 -143.0(2)
B5 B6 C7 B2 -102.2(2)
C1 B6 C7 B12 66.1(4)
B11 B6 C7 B12 -35.7(3)
B5 B6 C7 B12 5.0(4)
B2 B6 C7 B12 107.3(3)
C1 B6 C7 B8 -4.3(3)
B11 B6 C7 B8 -106.1(3)
B5 B6 C7 B8 -65.4(3)
B2 B6 C7 B8 36.9(3)
C1 B6 C7 B11 101.8(2)
B5 B6 C7 B11 40.7(2)
B2 B6 C7 B11 143.0(2)
B2 C7 B8 B3 40.2(2)
B6 C7 B8 B3 2.8(3)
B12 C7 B8 B3 -103.0(2)
B11 C7 B8 B3 -67.0(3)
B2 C7 B8 B9 103.1(2)
B6 C7 B8 B9 65.7(3)
B12 C7 B8 B9 -40.11(19)
B11 C7 B8 B9 -4.0(3)
B6 C7 B8 B2 -37.4(2)
B12 C7 B8 B2 -143.2(2)
B11 C7 B8 B2 -107.2(2)
B2 C7 B8 B12 143.2(2)
B6 C7 B8 B12 105.8(3)
B11 C7 B8 B12 36.1(2)
C1 B3 B8 C7 0.1(3)
B2 B3 B8 C7 -39.4(2)
B4 B3 B8 C7 61.1(3)
B9 B3 B8 C7 98.8(3)
C1 B3 B8 B9 -98.7(2)
B2 B3 B8 B9 -138.2(3)
B4 B3 B8 B9 -37.7(2)
C1 B3 B8 B2 39.5(2)
B4 B3 B8 B2 100.4(3)
B9 B3 B8 B2 138.2(3)
C1 B3 B8 B12 -61.0(3)
B2 B3 B8 B12 -100.5(3)
B4 B3 B8 B12 0.0(4)
B9 B3 B8 B12 37.7(2)
C1 B2 B8 C7 93.5(3)
B3 B2 B8 C7 133.8(2)
B6 B2 B8 C7 32.9(2)
C7 B2 B8 B3 -133.8(2)
C1 B2 B8 B3 -40.3(2)
B6 B2 B8 B3 -100.9(2)
C7 B2 B8 B9 -95.9(3)
C1 B2 B8 B9 -2.4(4)
B3 B2 B8 B9 37.9(3)
B6 B2 B8 B9 -63.1(3)
C7 B2 B8 B12 -32.4(2)
C1 B2 B8 B12 61.1(3)
B3 B2 B8 B12 101.4(2)
B6 B2 B8 B12 0.4(3)
C7 B8 B9 B12 39.4(2)
B3 B8 B9 B12 137.9(3)
B2 B8 B9 B12 100.4(3)
C7 B8 B9 B4 -60.9(2)
B3 B8 B9 B4 37.6(2)
B2 B8 B9 B4 0.1(4)
B12 B8 B9 B4 -100.3(2)
C7 B8 B9 B3 -98.6(2)
B2 B8 B9 B3 -37.6(3)
B12 B8 B9 B3 -137.9(3)
C7 B8 B9 B10 2.2(2)
B3 B8 B9 B10 100.8(2)
B2 B8 B9 B10 63.2(3)
B12 B8 B9 B10 -37.16(19)
C1 B4 B9 B8 2.3(3)
B3 B4 B9 B8 -37.5(2)
B10 B4 B9 B8 101.1(3)
B5 B4 B9 B8 64.8(3)
C1 B4 B9 B12 -61.3(2)
B3 B4 B9 B12 -101.1(2)
B10 B4 B9 B12 37.46(17)
B5 B4 B9 B12 1.2(2)
C1 B4 B9 B3 39.8(2)
B10 B4 B9 B3 138.6(2)
B5 B4 B9 B3 102.3(2)
C1 B4 B9 B10 -98.76(19)
B3 B4 B9 B10 -138.6(2)
B5 B4 B9 B10 -36.29(18)
C1 B3 B9 B8 98.4(3)
B2 B3 B9 B8 37.5(3)
B4 B3 B9 B8 137.6(3)
C1 B3 B9 B12 60.6(3)
B8 B3 B9 B12 -37.8(3)
B2 B3 B9 B12 -0.3(3)
B4 B3 B9 B12 99.8(2)
C1 B3 B9 B4 -39.21(17)
B8 B3 B9 B4 -137.6(3)
B2 B3 B9 B4 -100.1(2)
C1 B3 B9 B10 -2.2(3)
B8 B3 B9 B10 -100.6(3)
B2 B3 B9 B10 -63.2(3)
B4 B3 B9 B10 36.98(19)
C1 B4 B10 B12 61.7(2)
B3 B4 B10 B12 -0.5(3)
B5 B4 B10 B12 102.1(2)
B9 B4 B10 B12 -37.76(19)
C1 B4 B10 B11 -2.2(3)
B3 B4 B10 B11 -64.4(3)
B5 B4 B10 B11 38.2(2)
B9 B4 B10 B11 -101.6(2)
C1 B4 B10 B5 -40.46(19)
B3 B4 B10 B5 -102.6(2)
B9 B4 B10 B5 -139.9(2)
C1 B4 B10 B9 99.41(19)
B3 B4 B10 B9 37.2(2)
B5 B4 B10 B9 139.9(2)
C1 B5 B10 B12 -60.1(2)
B4 B5 B10 B12 -99.8(2)
B11 B5 B10 B12 37.4(2)
B6 B5 B10 B12 0.1(3)
C1 B5 B10 B11 -97.5(2)
B4 B5 B10 B11 -137.2(2)
B6 B5 B10 B11 -37.4(2)
C1 B5 B10 B4 39.67(16)
B11 B5 B10 B4 137.2(2)
B6 B5 B10 B4 99.9(2)
C1 B5 B10 B9 3.6(3)
B4 B5 B10 B9 -36.10(19)
B11 B5 B10 B9 101.1(2)
B6 B5 B10 B9 63.8(3)
B8 B9 B10 B12 37.61(18)
B4 B9 B10 B12 137.57(19)
B3 B9 B10 B12 100.6(2)
B8 B9 B10 B11 0.1(2)
B12 B9 B10 B11 -37.51(18)
B4 B9 B10 B11 100.1(2)
B3 B9 B10 B11 63.1(2)
B8 B9 B10 B4 -100.0(2)
B12 B9 B10 B4 -137.57(19)
B3 B9 B10 B4 -36.98(19)
B8 B9 B10 B5 -63.9(2)
B12 B9 B10 B5 -101.5(2)
B4 B9 B10 B5 36.11(19)
B3 B9 B10 B5 -0.9(3)
B2 C7 B11 B10 -66.2(3)
B6 C7 B11 B10 -103.1(2)
B12 C7 B11 B10 40.22(18)
B8 C7 B11 B10 4.1(3)
B2 C7 B11 B6 36.9(3)
B12 C7 B11 B6 143.4(2)
B8 C7 B11 B6 107.2(3)
B2 C7 B11 B12 -106.4(3)
B6 C7 B11 B12 -143.4(2)
B8 C7 B11 B12 -36.2(2)
B2 C7 B11 B5 -3.8(4)
B6 C7 B11 B5 -40.7(2)
B12 C7 B11 B5 102.7(2)
B8 C7 B11 B5 66.5(3)
B12 B10 B11 C7 -39.57(19)
B4 B10 B11 C7 61.0(2)
B5 B10 B11 C7 99.1(2)
B9 B10 B11 C7 -2.4(2)
B12 B10 B11 B6 -100.6(3)
B4 B10 B11 B6 0.0(4)
B5 B10 B11 B6 38.1(3)
B9 B10 B11 B6 -63.3(3)
B4 B10 B11 B12 100.6(2)
B5 B10 B11 B12 138.7(2)
B9 B10 B11 B12 37.22(19)
B12 B10 B11 B5 -138.7(2)
B4 B10 B11 B5 -38.1(2)
B9 B10 B11 B5 -101.5(2)
C1 B6 B11 C7 -93.1(3)
B5 B6 B11 C7 -133.4(3)
B2 B6 B11 C7 -32.3(2)
C1 B6 B11 B10 2.2(4)
C7 B6 B11 B10 95.3(3)
B5 B6 B11 B10 -38.1(3)
B2 B6 B11 B10 63.0(3)
C1 B6 B11 B12 -60.9(3)
C7 B6 B11 B12 32.3(2)
B5 B6 B11 B12 -101.2(2)
B2 B6 B11 B12 -0.1(3)
C1 B6 B11 B5 40.3(2)
C7 B6 B11 B5 133.4(3)
B2 B6 B11 B5 101.1(2)
C1 B5 B11 C7 0.7(3)
B4 B5 B11 C7 -59.9(3)
B10 B5 B11 C7 -97.8(3)
B6 B5 B11 C7 39.8(3)
C1 B5 B11 B10 98.5(2)
B4 B5 B11 B10 37.9(2)
B6 B5 B11 B10 137.6(3)
C1 B5 B11 B6 -39.1(2)
B4 B5 B11 B6 -99.7(3)
B10 B5 B11 B6 -137.6(3)
C1 B5 B11 B12 61.7(3)
B4 B5 B11 B12 1.1(3)
B10 B5 B11 B12 -36.8(2)
B6 B5 B11 B12 100.7(3)
B2 C7 B12 B10 66.7(4)
B6 C7 B12 B10 -5.0(4)
B8 C7 B12 B10 102.6(2)
B11 C7 B12 B10 -40.5(2)
B2 C7 B12 B9 3.9(4)
B6 C7 B12 B9 -67.8(4)
B8 C7 B12 B9 39.8(2)
B11 C7 B12 B9 -103.2(2)
B2 C7 B12 B8 -36.0(3)
B6 C7 B12 B8 -107.6(3)
B11 C7 B12 B8 -143.1(2)
B2 C7 B12 B11 107.1(3)
B6 C7 B12 B11 35.5(3)
B8 C7 B12 B11 143.1(2)
B11 B10 B12 C7 40.1(2)
B4 B10 B12 C7 -60.7(3)
B5 B10 B12 C7 2.8(3)
B9 B10 B12 C7 -98.4(2)
B11 B10 B12 B9 138.5(2)
B4 B10 B12 B9 37.76(18)
B5 B10 B12 B9 101.2(2)
B11 B10 B12 B8 101.3(3)
B4 B10 B12 B8 0.5(3)
B5 B10 B12 B8 64.0(3)
B9 B10 B12 B8 -37.2(2)
B4 B10 B12 B11 -100.7(2)
B5 B10 B12 B11 -37.3(2)
B9 B10 B12 B11 -138.5(2)
B8 B9 B12 C7 -39.4(2)
B4 B9 B12 C7 61.1(3)
B3 B9 B12 C7 -2.0(3)
B10 B9 B12 C7 98.8(3)
B8 B9 B12 B10 -138.1(2)
B4 B9 B12 B10 -37.64(17)
B3 B9 B12 B10 -100.7(2)
B4 B9 B12 B8 100.5(2)
B3 B9 B12 B8 37.4(2)
B10 B9 B12 B8 138.1(2)
B8 B9 B12 B11 -101.0(3)
B4 B9 B12 B11 -0.5(3)
B3 B9 B12 B11 -63.6(3)
B10 B9 B12 B11 37.2(2)
B3 B8 B12 C7 95.9(3)
B9 B8 B12 C7 133.9(2)
B2 B8 B12 C7 32.4(2)
C7 B8 B12 B10 -96.2(2)
B3 B8 B12 B10 -0.3(4)
B9 B8 B12 B10 37.7(2)
B2 B8 B12 B10 -63.8(3)
C7 B8 B12 B9 -133.9(2)
B3 B8 B12 B9 -38.0(2)
B2 B8 B12 B9 -101.5(2)
C7 B8 B12 B11 -32.9(2)
B3 B8 B12 B11 63.0(3)
B9 B8 B12 B11 101.1(2)
B2 B8 B12 B11 -0.5(3)
B10 B11 B12 C7 -133.4(2)
B6 B11 B12 C7 -32.4(2)
B5 B11 B12 C7 -96.2(2)
C7 B11 B12 B10 133.4(2)
B6 B11 B12 B10 101.0(2)
B5 B11 B12 B10 37.1(2)
C7 B11 B12 B9 95.9(2)
B10 B11 B12 B9 -37.51(19)
B6 B11 B12 B9 63.5(3)
B5 B11 B12 B9 -0.4(3)
C7 B11 B12 B8 32.7(2)
B10 B11 B12 B8 -100.7(2)
B6 B11 B12 B8 0.3(3)
B5 B11 B12 B8 -63.5(3)
N1 N2 C2 C8 -179.4(2)
N1 N2 C2 C3 0.5(3)
C8 C2 C3 C4 -0.2(3)
N2 C2 C3 C4 179.98(18)
C2 C3 C4 C5 -0.1(3)
C9 O1 C5 C6 -1.1(3)
C9 O1 C5 C4 179.24(19)
C3 C4 C5 O1 179.93(19)
C3 C4 C5 C6 0.2(3)
O1 C5 C6 C8 -179.76(18)
C4 C5 C6 C8 -0.1(3)
C5 C6 C8 C2 -0.2(3)
C3 C2 C8 C6 0.4(3)
N2 C2 C8 C6 -179.82(18)
